data_2007378
loop_
_publ_author_name
'Belaj, Ferdinand'
'Trnoska, Andreas'
'Nachbaur, Edgar'

_publ_section_title
;
 (Nitrito-<i>O</i>,<i>O</i>')bis(triphenylphosphine-<i>P</i>)silver(I)
 Dichloromethane Solvate
;
_journal_issue 6
_journal_name_full 'Acta Crystallographica Section C'
_journal_page_first 727
_journal_page_last 728
_journal_paper_doi 10.1107/S0108270197020039
_journal_volume 54
_journal_year 1998
_chemical_formula_iupac '[Ag (N1 O2) (C18 H15 P1)2], C1 H2 Cl2'
_chemical_formula_moiety 'C36 H30 Ag N O2 P2, C H2 Cl2'
_chemical_formula_structural '((C6 H5)3 P)2 Ag N O2, C H2 Cl2'
_chemical_formula_sum 'C37 H32 Ag Cl2 N O2 P2'
_chemical_formula_weight 763.39
_chemical_name_systematic ' (Nitrito-O,O')bis(triphenylphosphine)silver(I)--dichloromethane'
_space_group_IT_number 2
_symmetry_cell_setting triclinic
_symmetry_space_group_name_Hall '-P 1'
_symmetry_space_group_name_H-M 'P -1'
_cell_angle_alpha 105.13(3)
_cell_angle_beta 105.77(4)
_cell_angle_gamma 103.46(4)
_cell_formula_units_Z 2
_cell_length_a 10.817(2)
_cell_length_b 12.908(3)
_cell_length_c 14.080(3)
_cell_measurement_reflns_used 55
_cell_measurement_temperature 90(2)
_cell_measurement_theta_max 19.8
_cell_measurement_theta_min 15.1
_cell_volume 1726.0(10)
_computing_cell_refinement 'local program'
_computing_data_collection 'local program'
_computing_data_reduction 'local program'
_computing_molecular_graphics 'ORTEP (Johnson, 1965)'
_computing_publication_material SHELXL93
_computing_structure_refinement 'SHELXL93 (Sheldrick, 1993)'
_computing_structure_solution 'SHELXS86 (Sheldrick, 1985)'
_diffrn_ambient_temperature 90(2)
_diffrn_measurement_device 'Stoe four-circle'
_diffrn_measurement_method \w
_diffrn_radiation_monochromator graphite
_diffrn_radiation_source 'fine-focus sealed tube'
_diffrn_radiation_type MoK\a
_diffrn_radiation_wavelength 0.71069
_diffrn_reflns_av_R_equivalents 0.040
_diffrn_reflns_av_sigmaI/netI 0.050
_diffrn_reflns_limit_h_max 13
_diffrn_reflns_limit_h_min -9
_diffrn_reflns_limit_k_max 9
_diffrn_reflns_limit_k_min -16
_diffrn_reflns_limit_l_max 18
_diffrn_reflns_limit_l_min -18
_diffrn_reflns_number 8624
_diffrn_reflns_theta_max 27.5
_diffrn_reflns_theta_min 2.81
_diffrn_standards_decay_% 1.52
_diffrn_standards_interval_count 100
_diffrn_standards_number 3
_exptl_absorpt_coefficient_mu 0.865
_exptl_absorpt_correction_type none
_exptl_crystal_colour colourless
_exptl_crystal_density_diffrn 1.469
_exptl_crystal_density_method 'not measured'
_exptl_crystal_description block
_exptl_crystal_F_000 776
_exptl_crystal_size_max 0.35
_exptl_crystal_size_mid 0.20
_exptl_crystal_size_min 0.20
_refine_diff_density_max 1.253
_refine_diff_density_min -1.670
_refine_ls_extinction_method none
_refine_ls_goodness_of_fit_all 1.044
_refine_ls_goodness_of_fit_obs 1.061
_refine_ls_hydrogen_treatment 'H atoms constrained'
_refine_ls_matrix_type full
_refine_ls_number_parameters 413
_refine_ls_number_reflns 7602
_refine_ls_number_restraints 0
_refine_ls_restrained_S_all 1.061
_refine_ls_restrained_S_obs 1.061
_refine_ls_R_factor_all 0.060
_refine_ls_R_factor_obs .047
_refine_ls_shift/esd_max -0.001
_refine_ls_shift/esd_mean 0.000
_refine_ls_structure_factor_coef Fsqd
_refine_ls_weighting_details 'w = 1/[\s^2^(Fo^2^)+(0.0776P)^2^+1.955P] where P = (Fo^2^+2Fc^2^)/3'
_refine_ls_weighting_scheme calc
_refine_ls_wR_factor_all 0.134
_refine_ls_wR_factor_obs .122
_reflns_number_observed 6331
_reflns_number_total 7611
_reflns_observed_criterion I>2\s(I)
_cod_data_source_file sk1123.cif
_cod_data_source_block I
_cod_depositor_comments
;
The following automatic conversions were performed:

'_refine_ls_weighting_scheme' value 'calc w =
1/[\s^2^(Fo^2^)+(0.0776P)^2^+1.955P] where P = (Fo^2^+2Fc^2^)/3' was
changed to 'calc'. New tag '_refine_ls_weighting_details' was
created. The value of the new tag was set to 'w =
1/[\s^2^(Fo^2^)+(0.0776P)^2^+1.955P] where P = (Fo^2^+2Fc^2^)/3'.

Automatic conversion script
Id: cif_fix_values 3143 2015-03-26 13:38:13Z robertas 
;
_cod_original_cell_volume 1726.0(6)
_cod_database_code 2007378

loop_
_symmetry_equiv_pos_as_xyz
'x, y, z'
'-x, -y, -z'

loop_
_atom_site_aniso_label
_atom_site_aniso_U_11
_atom_site_aniso_U_22
_atom_site_aniso_U_33
_atom_site_aniso_U_12
_atom_site_aniso_U_13
_atom_site_aniso_U_23
Ag1 .02425(14) .02226(14) .02259(14) .01044(10) .00984(10) .00882(9)
N1 .033(2) .039(2) .033(2) .0070(14) .0171(14) .0141(14)
O1 .037(2) .050(2) .0249(13) .0039(13) .0071(12) .0167(12)
O2 .0294(14) .052(2) .0310(14) .0162(13) .0132(11) .0187(13)
Cl1 .0851(10) .0499(7) .0539(7) .0268(7) .0240(7) .0024(6)
Cl2 .0735(10) .0626(8) .0710(9) .0199(7) .0322(8) .0240(7)
C1 .059(3) .036(2) .079(4) .007(2) .030(3) .005(2)
P1 .0225(4) .0222(4) .0202(4) .0109(3) .0090(3) .0090(3)
C11 .031(2) .034(2) .027(2) .013(2) .0095(15) .0098(15)
C12 .039(2) .036(2) .024(2) .017(2) .008(2) .0114(15)
C13 .054(3) .036(2) .023(2) .025(2) .018(2) .016(2)
C14 .039(2) .042(2) .034(2) .020(2) .022(2) .020(2)
C15 .030(2) .030(2) .029(2) .0123(14) .0121(14) .0137(14)
C16 .029(2) .025(2) .0203(15) .0158(13) .0114(13) .0089(12)
C21 .031(2) .031(2) .031(2) .0151(15) .0163(15) .0182(15)
C22 .034(2) .043(2) .031(2) .019(2) .020(2) .018(2)
C23 .033(2) .036(2) .028(2) .018(2) .0153(15) .0082(15)
C24 .033(2) .028(2) .031(2) .0166(15) .013(2) .0085(14)
C25 .030(2) .027(2) .023(2) .0138(14) .0129(14) .0103(13)
C26 .023(2) .024(2) .0206(15) .0089(13) .0083(12) .0089(12)
C31 .028(2) .037(2) .035(2) .017(2) .016(2) .018(2)
C32 .021(2) .046(2) .050(2) .012(2) .013(2) .025(2)
C33 .029(2) .048(2) .036(2) .006(2) .000(2) .018(2)
C34 .043(2) .033(2) .031(2) .006(2) .001(2) .008(2)
C35 .033(2) .028(2) .027(2) .0114(15) .0057(15) .0079(14)
C36 .025(2) .025(2) .0205(15) .0098(13) .0077(13) .0103(13)
P2 .0238(4) .0215(4) .0223(4) .0105(3) .0097(3) .0077(3)
C41 .032(2) .030(2) .031(2) .014(2) .0091(15) .0088(15)
C42 .047(2) .024(2) .035(2) .020(2) .009(2) .009(2)
C43 .046(2) .026(2) .028(2) .009(2) .008(2) .0120(15)
C44 .036(2) .032(2) .032(2) .009(2) .013(2) .013(2)
C45 .033(2) .031(2) .027(2) .015(2) .0127(15) .0113(14)
C46 .029(2) .026(2) .022(2) .0133(14) .0096(13) .0096(13)
C51 .035(2) .026(2) .029(2) .0103(15) .0105(15) .0079(14)
C52 .046(2) .035(2) .023(2) .013(2) .013(2) .0019(15)
C53 .047(2) .045(2) .025(2) .015(2) .015(2) .013(2)
C54 .063(3) .040(2) .035(2) .025(2) .023(2) .021(2)
C55 .053(2) .030(2) .031(2) .021(2) .021(2) .012(2)
C56 .023(2) .028(2) .0201(15) .0096(13) .0082(12) .0072(13)
C61 .029(2) .040(2) .022(2) .014(2) .0093(14) .0077(15)
C62 .022(2) .046(2) .036(2) .014(2) .013(2) .018(2)
C63 .028(2) .036(2) .030(2) .014(2) .0042(15) .012(2)
C64 .040(2) .040(2) .021(2) .015(2) .0081(15) .0148(15)
C65 .030(2) .036(2) .025(2) .012(2) .0129(14) .0139(15)
C66 .026(2) .023(2) .025(2) .0108(13) .0091(13) .0076(13)

loop_
_atom_site_label
_atom_site_fract_x
_atom_site_fract_y
_atom_site_fract_z
_atom_site_U_iso_or_equiv
_atom_site_thermal_displace_type
_atom_site_calc_flag
_atom_site_refinement_flags
_atom_site_occupancy
_atom_site_disorder_group
_atom_site_type_symbol
Ag1 .31706(3) .53749(2) .73905(2) .02194(9) Uani d . 1 . Ag
N1 .5006(3) .6609(3) .6616(3) .0345(7) Uani d . 1 . N
O1 .3750(3) .6242(3) .6123(2) .0391(7) Uani d . 1 . O
O2 .5356(3) .6367(3) .7438(2) .0356(6) Uani d . 1 . O
Cl1 .7962(2) .97999(12) .66023(11) .0655(4) Uani d . 1 . Cl
Cl2 .8669(2) .92811(13) .85451(13) .0678(4) Uani d . 1 . Cl
C1 .8024(6) .8714(4) .7154(5) .0613(15) Uani d . 1 . C
H1 .7099(6) .8162(4) .6909(5) .091(16) Uiso calc R 1 . H
H2 .8610(6) .8304(4) .6908(5) .091(16) Uiso calc R 1 . H
P1 .25457(9) .33479(7) .69874(6) .0203(2) Uani d . 1 . P
C11 .3750(4) .3394(3) .9006(3) .0302(8) Uani d . 1 . C
H11 .4571(4) .3752(3) .8927(3) .037(5) Uiso calc R 1 . H
C12 .3783(4) .3257(3) .9961(3) .0325(8) Uani d . 1 . C
H12 .4626(4) .3510(3) 1.0525(3) .037(5) Uiso calc R 1 . H
C13 .2592(5) .2755(3) 1.0090(3) .0340(9) Uani d . 1 . C
H13 .2615(5) .2678(3) 1.0747(3) .037(5) Uiso calc R 1 . H
C14 .1364(4) .2365(4) .9258(3) .0334(8) Uani d . 1 . C
H14 .0546(4) .2015(4) .9345(3) .037(5) Uiso calc R 1 . H
C15 .1326(4) .2486(3) .8292(3) .0278(7) Uani d . 1 . C
H15 .0484(4) .2210(3) .7722(3) .037(5) Uiso calc R 1 . H
C16 .2517(4) .3008(3) .8162(3) .0226(6) Uani d . 1 . C
C21 .4348(4) .3097(3) .5950(3) .0273(7) Uani d . 1 . C
H21 .4263(4) .3775(3) .5835(3) .038(5) Uiso calc R 1 . H
C22 .5184(4) .2579(4) .5556(3) .0321(8) Uani d . 1 . C
H22 .5653(4) .2893(4) .5162(3) .038(5) Uiso calc R 1 . H
C23 .5331(4) .1598(3) .5741(3) .0303(8) Uani d . 1 . C
H23 .5910(4) .1246(3) .5481(3) .038(5) Uiso calc R 1 . H
C24 .4629(4) .1132(3) .6308(3) .0293(7) Uani d . 1 . C
H24 .4731(4) .0464(3) .6435(3) .038(5) Uiso calc R 1 . H
C25 .3779(4) .1646(3) .6688(3) .0248(7) Uani d . 1 . C
H25 .3295(4) .1324(3) .7068(3) .038(5) Uiso calc R 1 . H
C26 .3634(3) .2634(3) .6512(3) .0219(6) Uani d . 1 . C
C31 -.0147(4) .3136(3) .6026(3) .0300(8) Uani d . 1 . C
H31 .0059(4) .3828(3) .6579(3) .046(6) Uiso calc R 1 . H
C32 -.1431(4) .2654(4) .5243(3) .0368(9) Uani d . 1 . C
H32 -.2101(4) .3014(4) .5266(3) .046(6) Uiso calc R 1 . H
C33 -.1733(4) .1650(4) .4432(3) .0408(10) Uani d . 1 . C
H33 -.2605(4) .1323(4) .3892(3) .046(6) Uiso calc R 1 . H
C34 -.0757(5) .1128(4) .4414(3) .0399(10) Uani d . 1 . C
H34 -.0967(5) .0437(4) .3860(3) .046(6) Uiso calc R 1 . H
C35 .0525(4) .1593(3) .5192(3) .0307(8) Uani d . 1 . C
H35 .1182(4) .1220(3) .5171(3) .046(6) Uiso calc R 1 . H
C36 .0841(4) .2608(3) .6002(3) .0228(6) Uani d . 1 . C
P2 .22465(9) .67072(7) .83036(7) .0216(2) Uani d . 1 . P
C41 .2269(4) .8952(3) .8473(3) .0306(8) Uani d . 1 . C
H41 .1340(4) .8710(3) .8404(3) .035(5) Uiso calc R 1 . H
C42 .2913(5) 1.0069(3) .8597(3) .0354(9) Uani d . 1 . C
H42 .2422(5) 1.0591(3) .8619(3) .035(5) Uiso calc R 1 . H
C43 .4264(4) 1.0429(3) .8688(3) .0345(8) Uani d . 1 . C
H43 .4700(4) 1.1195(3) .8778(3) .035(5) Uiso calc R 1 . H
C44 .4979(4) .9656(3) .8645(3) .0334(8) Uani d . 1 . C
H44 .5903(4) .9893(3) .8698(3) .035(5) Uiso calc R 1 . H
C45 .4341(4) .8544(3) .8527(3) .0288(7) Uani d . 1 . C
H45 .4831(4) .8022(3) .8498(3) .035(5) Uiso calc R 1 . H
C46 .2997(4) .8183(3) .8449(3) .0245(7) Uani d . 1 . C
C51 .2229(4) .7635(3) 1.0363(3) .0305(8) Uani d . 1 . C
H51 .2182(4) .8301(3) 1.0206(3) .041(6) Uiso calc R 1 . H
C52 .2248(5) .7592(4) 1.1343(3) .0362(9) Uani d . 1 . C
H52 .2235(5) .8232(4) 1.1856(3) .041(6) Uiso calc R 1 . H
C53 .2284(5) .6622(4) 1.1569(3) .0384(9) Uani d . 1 . C
H53 .2277(5) .6586(4) 1.2233(3) .041(6) Uiso calc R 1 . H
C54 .2330(5) .5697(4) 1.0826(3) .0417(10) Uani d . 1 . C
H54 .2354(5) .5026(4) 1.0980(3) .041(6) Uiso calc R 1 . H
C55 .2339(5) .5755(3) .9849(3) .0349(9) Uani d . 1 . C
H55 .2389(5) .5127(3) .9347(3) .041(6) Uiso calc R 1 . H
C56 .2277(3) .6719(3) .9609(3) .0235(6) Uani d . 1 . C
C61 -.0578(4) .6198(3) .7951(3) .0305(8) Uani d . 1 . C
H61 -.0357(4) .6332(3) .8682(3) .036(5) Uiso calc R 1 . H
C62 -.1931(4) .5861(4) .7299(3) .0329(8) Uani d . 1 . C
H62 -.2632(4) .5761(4) .7586(3) .036(5) Uiso calc R 1 . H
C63 -.2254(4) .5670(3) .6235(3) .0319(8) Uani d . 1 . C
H63 -.3178(4) .5447(3) .5794(3) .036(5) Uiso calc R 1 . H
C64 -.1241(4) .5803(3) .5806(3) .0330(8) Uani d . 1 . C
H64 -.1471(4) .5663(3) .5073(3) .036(5) Uiso calc R 1 . H
C65 .0114(4) .6142(3) .6455(3) .0290(7) Uani d . 1 . C
H65 .0811(4) .6239(3) .6165(3) .036(5) Uiso calc R 1 . H
C66 .0449(4) .6340(3) .7536(3) .0241(7) Uani d . 1 . C

loop_
_atom_type_symbol
_atom_type_description
_atom_type_scat_dispersion_real
_atom_type_scat_dispersion_imag
_atom_type_scat_source
Ag Ag -0.8971 1.1015 'International Tables Vol C Tables 4.2.6.8 and 6.1.1.4'
N N 0.0061 0.0033 'International Tables Vol C Tables 4.2.6.8 and 6.1.1.4'
O O 0.0106 0.0060 'International Tables Vol C Tables 4.2.6.8 and 6.1.1.4'
P P 0.1023 0.0942 'International Tables Vol C Tables 4.2.6.8 and 6.1.1.4'
C C 0.0033 0.0016 'International Tables Vol C Tables 4.2.6.8 and 6.1.1.4'
H H 0.0000 0.0000 'International Tables Vol C Tables 4.2.6.8 and 6.1.1.4'
Cl Cl 0.1484 0.1585 'International Tables Vol C Tables 4.2.6.8 and 6.1.1.4'

loop_
_geom_angle_atom_site_label_1
_geom_angle_atom_site_label_2
_geom_angle_atom_site_label_3
_geom_angle
_geom_angle_publ_flag
O2 Ag1 P1 118.35(8) yes
O2 Ag1 P2 109.99(8) yes
P1 Ag1 P2 128.67(4) yes
O2 Ag1 O1 51.25(10) yes
P1 Ag1 O1 120.81(8) yes
P2 Ag1 O1 102.06(8) yes
O1 N1 O2 114.1(3) yes
N1 O1 Ag1 95.1(2) yes
N1 O2 Ag1 99.6(2) yes
Cl2 C1 Cl1 111.3(3) yes
Cl2 C1 H1 109.4(2) no
Cl1 C1 H1 109.4(2) no
Cl2 C1 H2 109.4(2) no
Cl1 C1 H2 109.4(2) no
H1 C1 H2 108.0 no
C26 P1 C16 104.69(15) no
C26 P1 C36 105.5(2) no
C16 P1 C36 106.5(2) no
C26 P1 Ag1 117.64(12) yes
C16 P1 Ag1 110.01(12) yes
C36 P1 Ag1 111.74(12) yes
C12 C11 C16 120.4(4) no
C12 C11 H11 119.8(2) no
C16 C11 H11 119.8(2) no
C13 C12 C11 120.3(4) no
C13 C12 H12 119.9(2) no
C11 C12 H12 119.9(2) no
C12 C13 C14 119.9(3) no
C12 C13 H13 120.1(2) no
C14 C13 H13 120.1(2) no
C13 C14 C15 120.2(4) no
C13 C14 H14 119.9(2) no
C15 C14 H14 119.9(2) no
C16 C15 C14 120.2(4) no
C16 C15 H15 119.9(2) no
C14 C15 H15 119.9(2) no
C15 C16 C11 119.0(3) no
C15 C16 P1 123.3(3) no
C11 C16 P1 117.4(3) no
C22 C21 C26 120.8(3) no
C22 C21 H21 119.6(2) no
C26 C21 H21 119.6(2) no
C21 C22 C23 119.7(3) no
C21 C22 H22 120.2(2) no
C23 C22 H22 120.2(2) no
C24 C23 C22 120.0(3) no
C24 C23 H23 120.0(2) no
C22 C23 H23 120.0(2) no
C25 C24 C23 120.0(3) no
C25 C24 H24 120.0(2) no
C23 C24 H24 120.0(2) no
C24 C25 C26 120.3(3) no
C24 C25 H25 119.8(2) no
C26 C25 H25 119.8(2) no
C21 C26 C25 119.2(3) no
C21 C26 P1 118.3(3) no
C25 C26 P1 122.5(3) no
C32 C31 C36 120.3(4) no
C32 C31 H31 119.8(2) no
C36 C31 H31 119.8(2) no
C33 C32 C31 120.0(4) no
C33 C32 H32 120.0(2) no
C31 C32 H32 120.0(2) no
C34 C33 C32 119.5(4) no
C34 C33 H33 120.3(3) no
C32 C33 H33 120.3(2) no
C33 C34 C35 121.3(4) no
C33 C34 H34 119.4(3) no
C35 C34 H34 119.4(3) no
C34 C35 C36 119.7(4) no
C34 C35 H35 120.2(3) no
C36 C35 H35 120.2(2) no
C35 C36 C31 119.3(3) no
C35 C36 P1 122.6(3) no
C31 C36 P1 117.9(3) no
C46 P2 C56 105.9(2) no
C46 P2 C66 104.7(2) no
C56 P2 C66 104.5(2) no
C46 P2 Ag1 115.14(12) yes
C56 P2 Ag1 116.73(12) yes
C66 P2 Ag1 108.82(12) yes
C42 C41 C46 119.7(4) no
C42 C41 H41 120.2(2) no
C46 C41 H41 120.2(2) no
C43 C42 C41 120.7(4) no
C43 C42 H42 119.7(2) no
C41 C42 H42 119.7(2) no
C42 C43 C44 119.5(4) no
C42 C43 H43 120.2(2) no
C44 C43 H43 120.2(2) no
C45 C44 C43 119.9(4) no
C45 C44 H44 120.1(2) no
C43 C44 H44 120.1(2) no
C44 C45 C46 120.9(4) no
C44 C45 H45 119.6(2) no
C46 C45 H45 119.6(2) no
C45 C46 C41 119.4(3) no
C45 C46 P2 117.7(3) no
C41 C46 P2 122.9(3) no
C56 C51 C52 121.0(3) no
C56 C51 H51 119.5(2) no
C52 C51 H51 119.5(2) no
C53 C52 C51 119.9(4) no
C53 C52 H52 120.0(2) no
C51 C52 H52 120.0(2) no
C52 C53 C54 120.0(4) no
C52 C53 H53 120.0(2) no
C54 C53 H53 120.0(2) no
C53 C54 C55 119.8(4) no
C53 C54 H54 120.1(2) no
C55 C54 H54 120.1(2) no
C56 C55 C54 120.6(4) no
C56 C55 H55 119.7(2) no
C54 C55 H55 119.7(2) no
C55 C56 C51 118.8(3) no
C55 C56 P2 117.7(3) no
C51 C56 P2 123.5(3) no
C66 C61 C62 120.3(3) no
C66 C61 H61 119.9(2) no
C62 C61 H61 119.9(2) no
C63 C62 C61 119.9(4) no
C63 C62 H62 120.0(2) no
C61 C62 H62 120.0(2) no
C62 C63 C64 120.6(4) no
C62 C63 H63 119.7(2) no
C64 C63 H63 119.7(2) no
C63 C64 C65 119.7(3) no
C63 C64 H64 120.1(2) no
C65 C64 H64 120.1(2) no
C64 C65 C66 120.0(3) no
C64 C65 H65 120.0(2) no
C66 C65 H65 120.0(2) no
C61 C66 C65 119.4(3) no
C61 C66 P2 124.0(3) no
C65 C66 P2 116.5(3) no

loop_
_geom_bond_atom_site_label_1
_geom_bond_atom_site_label_2
_geom_bond_site_symmetry_2
_geom_bond_distance
_geom_bond_publ_flag
Ag1 O2 . 2.386(3) yes
Ag1 P1 . 2.4120(12) yes
Ag1 P2 . 2.4401(12) yes
Ag1 O1 . 2.481(3) yes
N1 O1 . 1.253(4) yes
N1 O2 . 1.259(4) yes
Cl1 C1 . 1.777(6) yes
Cl2 C1 . 1.769(6) yes
C1 H1 . .99 no
C1 H2 . .99 no
P1 C26 . 1.815(3) yes
P1 C16 . 1.825(3) yes
P1 C36 . 1.826(4) yes
C11 C12 . 1.393(5) no
C11 C16 . 1.400(5) no
C11 H11 . .95 no
C12 C13 . 1.383(6) no
C12 H12 . .95 no
C13 C14 . 1.388(6) no
C13 H13 . .95 no
C14 C15 . 1.401(5) no
C14 H14 . .95 no
C15 C16 . 1.391(5) no
C15 H15 . .95 no
C21 C22 . 1.390(5) no
C21 C26 . 1.394(5) no
C21 H21 . .95 no
C22 C23 . 1.394(5) no
C22 H22 . .95 no
C23 C24 . 1.393(5) no
C23 H23 . .95 no
C24 C25 . 1.392(5) no
C24 H24 . .95 no
C25 C26 . 1.396(5) no
C25 H25 . .95 no
C31 C32 . 1.393(6) no
C31 C36 . 1.399(5) no
C31 H31 . .95 no
C32 C33 . 1.386(6) no
C32 H32 . .95 no
C33 C34 . 1.380(6) no
C33 H33 . .95 no
C34 C35 . 1.388(6) no
C34 H34 . .95 no
C35 C36 . 1.390(5) no
C35 H35 . .95 no
P2 C46 . 1.821(4) yes
P2 C56 . 1.826(3) yes
P2 C66 . 1.826(4) yes
C41 C42 . 1.389(6) no
C41 C46 . 1.402(5) no
C41 H41 . .95 no
C42 C43 . 1.385(6) no
C42 H42 . .95 no
C43 C44 . 1.397(6) no
C43 H43 . .95 no
C44 C45 . 1.384(5) no
C44 H44 . .95 no
C45 C46 . 1.384(5) no
C45 H45 . .95 no
C51 C56 . 1.390(5) no
C51 C52 . 1.391(5) no
C51 H51 . .95 no
C52 C53 . 1.376(6) no
C52 H52 . .95 no
C53 C54 . 1.388(6) no
C53 H53 . .95 no
C54 C55 . 1.400(5) no
C54 H54 . .95 no
C55 C56 . 1.382(5) no
C55 H55 . .95 no
C61 C66 . 1.386(5) no
C61 C62 . 1.393(5) no
C61 H61 . .95 no
C62 C63 . 1.382(5) no
C62 H62 . .95 no
C63 C64 . 1.385(6) no
C63 H63 . .95 no
C64 C65 . 1.392(5) no
C64 H64 . .95 no
C65 C66 . 1.404(5) no
C65 H65 . .95 no

loop_
_geom_torsion_atom_site_label_1
_geom_torsion_atom_site_label_2
_geom_torsion_atom_site_label_3
_geom_torsion_atom_site_label_4
_geom_torsion
_geom_torsion_publ_flag
O2 N1 O1 Ag1 1.3(3) no
O2 Ag1 O1 N1 -0.8(2) no
P1 Ag1 O1 N1 -104.1(2) no
P2 Ag1 O1 N1 105.3(2) no
O1 N1 O2 Ag1 -1.3(4) yes
P1 Ag1 O2 N1 109.0(2) no
P2 Ag1 O2 N1 -88.8(2) no
O1 Ag1 O2 N1 0.8(2) no
O2 Ag1 P1 C26 -10.68(14) no
P2 Ag1 P1 C26 -169.02(12) yes
O1 Ag1 P1 C26 48.9(2) no
O2 Ag1 P1 C16 109.02(15) no
P2 Ag1 P1 C16 -49.32(13) no
O1 Ag1 P1 C16 168.60(14) no
O2 Ag1 P1 C36 -132.97(14) no
P2 Ag1 P1 C36 68.69(12) no
O1 Ag1 P1 C36 -73.39(15) no
C16 C11 C12 C13 -1.1(6) no
C11 C12 C13 C14 1.4(6) no
C12 C13 C14 C15 -0.5(6) no
C13 C14 C15 C16 -0.7(6) no
C14 C15 C16 C11 0.9(5) no
C14 C15 C16 P1 -172.8(3) no
C12 C11 C16 C15 0.0(5) no
C12 C11 C16 P1 174.0(3) no
C26 P1 C16 C15 -123.4(3) no
C36 P1 C16 C15 -12.0(3) no
Ag1 P1 C16 C15 109.3(3) no
C26 P1 C16 C11 62.8(3) no
C36 P1 C16 C11 174.3(3) no
Ag1 P1 C16 C11 -64.5(3) no
C26 C21 C22 C23 -1.2(6) no
C21 C22 C23 C24 0.8(6) no
C22 C23 C24 C25 0.1(6) no
C23 C24 C25 C26 -0.6(6) no
C22 C21 C26 C25 0.8(5) no
C22 C21 C26 P1 -179.2(3) no
C24 C25 C26 C21 0.1(5) no
C24 C25 C26 P1 -179.9(3) no
C16 P1 C26 C21 -151.7(3) no
C36 P1 C26 C21 96.2(3) no
Ag1 P1 C26 C21 -29.2(3) no
C16 P1 C26 C25 28.3(3) no
C36 P1 C26 C25 -83.8(3) no
Ag1 P1 C26 C25 150.8(3) no
C36 C31 C32 C33 -0.4(6) no
C31 C32 C33 C34 0.7(6) no
C32 C33 C34 C35 -0.3(7) no
C33 C34 C35 C36 -0.4(6) no
C34 C35 C36 C31 0.8(6) no
C34 C35 C36 P1 -174.2(3) no
C32 C31 C36 C35 -0.4(5) no
C32 C31 C36 P1 174.8(3) no
C26 P1 C36 C35 10.2(3) no
C16 P1 C36 C35 -100.7(3) no
Ag1 P1 C36 C35 139.2(3) no
C26 P1 C36 C31 -164.8(3) no
C16 P1 C36 C31 84.3(3) no
Ag1 P1 C36 C31 -35.8(3) no
O2 Ag1 P2 C46 20.40(15) no
P1 Ag1 P2 C46 -179.82(12) yes
O1 Ag1 P2 C46 -32.49(14) no
O2 Ag1 P2 C56 -104.6(2) no
P1 Ag1 P2 C56 55.13(14) no
O1 Ag1 P2 C56 -157.54(15) no
O2 Ag1 P2 C66 137.48(14) no
P1 Ag1 P2 C66 -62.74(13) no
O1 Ag1 P2 C66 84.59(14) no
C46 C41 C42 C43 0.6(6) no
C41 C42 C43 C44 0.5(6) no
C42 C43 C44 C45 -0.8(6) no
C43 C44 C45 C46 0.0(6) no
C44 C45 C46 C41 1.1(5) no
C44 C45 C46 P2 -179.6(3) no
C42 C41 C46 C45 -1.4(5) no
C42 C41 C46 P2 179.3(3) no
C56 P2 C46 C45 100.3(3) no
C66 P2 C46 C45 -149.7(3) no
Ag1 P2 C46 C45 -30.3(3) no
C56 P2 C46 C41 -80.5(3) no
C66 P2 C46 C41 29.6(3) no
Ag1 P2 C46 C41 149.0(3) no
C56 C51 C52 C53 -1.5(7) no
C51 C52 C53 C54 1.3(7) no
C52 C53 C54 C55 0.0(7) no
C53 C54 C55 C56 -1.3(7) no
C54 C55 C56 C51 1.1(6) no
C54 C55 C56 P2 -178.3(4) no
C52 C51 C56 C55 0.3(6) no
C52 C51 C56 P2 179.6(3) no
C46 P2 C56 C55 -152.4(3) no
C66 P2 C56 C55 97.4(3) no
Ag1 P2 C56 C55 -22.8(4) no
C46 P2 C56 C51 28.2(4) no
C66 P2 C56 C51 -82.0(3) no
Ag1 P2 C56 C51 157.8(3) no
C66 C61 C62 C63 -0.3(6) no
C61 C62 C63 C64 0.6(6) no
C62 C63 C64 C65 -0.7(6) no
C63 C64 C65 C66 0.5(6) no
C62 C61 C66 C65 0.1(6) no
C62 C61 C66 P2 -176.7(3) no
C64 C65 C66 C61 -0.2(6) no
C64 C65 C66 P2 176.8(3) no
C46 P2 C66 C61 -107.0(3) no
C56 P2 C66 C61 4.0(4) no
Ag1 P2 C66 C61 129.4(3) no
C46 P2 C66 C65 76.1(3) no
C56 P2 C66 C65 -172.9(3) no
Ag1 P2 C66 C65 -47.5(3) no
